data_6000040
loop_
_publ_author_name
'Kim, J. Y.'
'Fenton, R. R.'
'Hunter, B. A.'
'Kennedy, B. J.'

_publ_section_title
;
 Powder diffraction studies of synthetic calcium and lead apatites
;
_journal_name_full 'Australian Journal of Chemistry'
_journal_page_first 679
_journal_page_last 686
_journal_paper_doi 10.1071/CH00060
_journal_volume 53
_journal_year 2000
_chemical_formula_sum 'H2 O26 P6 Pb10'
_space_group_name_H-M_alt 'P 63/m'
_cell_angle_alpha 90.000
_cell_angle_beta 90.000
_cell_angle_gamma 120.000
_cell_length_a 9.8612
_cell_length_b 9.8612
_cell_length_c 7.4242
_cell_volume 625.23
_cod_database_code 6000040

loop_
_atom_site_label
_atom_site_fract_x
_atom_site_fract_y
_atom_site_fract_z
? ? ? ?
